data_2226652
loop_
_publ_author_name
'Lei, Ke-Wei'
'Xia, Dong-Guo'
'Li, Jie'

_publ_section_title
;
 1,3-Bis(3,5-dimethylphenyl)-5-methylbenzene
;
_journal_coeditor_code RZ2458
_journal_issue 7
_journal_name_full 'Acta Crystallographica Section E'
_journal_page_first o1840
_journal_paper_doi 10.1107/S1600536810024013
_journal_volume 66
_journal_year 2010
_chemical_formula_iupac 'C23 H24'
_chemical_formula_moiety 'C23 H24'
_chemical_formula_sum 'C23 H24'
_chemical_formula_weight 300.42
_chemical_name_systematic
;
1,3-Bis(3,5-dimethylphenyl)-5-methylbenzene
;
_space_group_IT_number 14
_symmetry_cell_setting monoclinic
_symmetry_space_group_name_Hall '-P 2ybc'
_symmetry_space_group_name_H-M 'P 1 21/c 1'
_atom_sites_solution_hydrogens geom
_atom_sites_solution_primary direct
_atom_sites_solution_secondary difmap
_audit_creation_method SHELXL-97
_cell_angle_alpha 90.00
_cell_angle_beta 106.839(2)
_cell_angle_gamma 90.00
_cell_formula_units_Z 4
_cell_length_a 14.955(2)
_cell_length_b 7.6081(12)
_cell_length_c 16.207(2)
_cell_measurement_reflns_used 4929
_cell_measurement_temperature 296(2)
_cell_measurement_theta_max 27.45
_cell_measurement_theta_min 2.60
_cell_volume 1765.0(4)
_computing_cell_refinement 'SAINT (Bruker, 2007)'
_computing_data_collection 'APEX2 (Bruker, 2007)'
_computing_data_reduction 'SAINT (Bruker, 2007)'
_computing_molecular_graphics 'SHELXTL (Sheldrick, 2008)'
_computing_publication_material 'SHELXTL (Sheldrick, 2008)'
_computing_structure_refinement 'SHELXL97 (Sheldrick, 2008)'
_computing_structure_solution 'SHELXS97 (Sheldrick, 2008)'
_diffrn_ambient_temperature 296(2)
_diffrn_measured_fraction_theta_full 0.996
_diffrn_measured_fraction_theta_max 0.996
_diffrn_measurement_device_type 'Bruker SMART APEXII'
_diffrn_measurement_method 'phi and omega scans'
_diffrn_radiation_monochromator graphite
_diffrn_radiation_source 'fine-focus sealed tube'
_diffrn_radiation_type MoK\a
_diffrn_radiation_wavelength 0.71073
_diffrn_reflns_av_R_equivalents 0.0300
_diffrn_reflns_av_sigmaI/netI 0.0267
_diffrn_reflns_limit_h_max 15
_diffrn_reflns_limit_h_min -17
_diffrn_reflns_limit_k_max 9
_diffrn_reflns_limit_k_min -9
_diffrn_reflns_limit_l_max 19
_diffrn_reflns_limit_l_min -19
_diffrn_reflns_number 12155
_diffrn_reflns_theta_full 25.00
_diffrn_reflns_theta_max 25.00
_diffrn_reflns_theta_min 2.63
_exptl_absorpt_coefficient_mu 0.063
_exptl_absorpt_correction_T_max 0.977
_exptl_absorpt_correction_T_min 0.970
_exptl_absorpt_correction_type multi-scan
_exptl_absorpt_process_details '(SADABS; Sheldrick, 2000)'
_exptl_crystal_colour colourless
_exptl_crystal_density_diffrn 1.131
_exptl_crystal_density_method 'not measured'
_exptl_crystal_description block
_exptl_crystal_F_000 648
_exptl_crystal_size_max 0.48
_exptl_crystal_size_mid 0.42
_exptl_crystal_size_min 0.37
_refine_diff_density_max 0.255
_refine_diff_density_min -0.190
_refine_ls_extinction_method none
_refine_ls_goodness_of_fit_ref 1.037
_refine_ls_hydrogen_treatment constr
_refine_ls_matrix_type full
_refine_ls_number_parameters 213
_refine_ls_number_reflns 3087
_refine_ls_number_restraints 0
_refine_ls_restrained_S_all 1.037
_refine_ls_R_factor_all 0.0564
_refine_ls_R_factor_gt 0.0439
_refine_ls_shift/su_max 0.000
_refine_ls_shift/su_mean 0.000
_refine_ls_structure_factor_coef Fsqd
_refine_ls_weighting_details 'calc w=1/[\s^2^(Fo^2^)+(0.0676P)^2^+0.6595P] where P=(Fo^2^+2Fc^2^)/3'
_refine_ls_weighting_scheme calc
_refine_ls_wR_factor_gt 0.1211
_refine_ls_wR_factor_ref 0.1328
_reflns_number_gt 2485
_reflns_number_total 3087
_reflns_threshold_expression I>2sigma(I)
_cod_data_source_file rz2458.cif
_cod_data_source_block I
_cod_original_cell_volume 1765.0(5)
_cod_original_sg_symbol_H-M 'P 21/c'
_cod_database_code 2226652
_cod_database_fobs_code 2226652

loop_
_symmetry_equiv_pos_as_xyz
'x, y, z'
'-x, y+1/2, -z+1/2'
'-x, -y, -z'
'x, -y-1/2, z-1/2'

loop_
_atom_site_type_symbol
_atom_site_label
_atom_site_fract_x
_atom_site_fract_y
_atom_site_fract_z
_atom_site_U_iso_or_equiv
_atom_site_adp_type
_atom_site_calc_flag
_atom_site_refinement_flags
_atom_site_occupancy
_atom_site_disorder_assembly
_atom_site_disorder_group
C C1 0.28892(13) 0.9286(3) -0.18056(11) 0.0430(5) Uani d . 1 . .
H H1A 0.3479 0.9757 -0.1822 0.064 Uiso calc R 1 . .
H H1B 0.2406 1.0136 -0.2032 0.064 Uiso calc R 1 . .
H H1C 0.2756 0.8235 -0.2147 0.064 Uiso calc R 1 . .
C C2 0.29293(12) 0.8859(2) -0.08860(10) 0.0323(4) Uani d . 1 . .
C C3 0.21125(11) 0.8739(2) -0.06402(10) 0.0317(4) Uani d . 1 . .
H H3A 0.1544 0.9012 -0.1039 0.038 Uiso calc R 1 . .
C C4 0.21242(11) 0.8221(2) 0.01890(10) 0.0293(4) Uani d . 1 . .
C C5 0.29861(11) 0.7810(2) 0.07781(10) 0.0289(4) Uani d . 1 . .
H H5A 0.3004 0.7432 0.1328 0.035 Uiso calc R 1 . .
C C6 0.38219(11) 0.7953(2) 0.05594(10) 0.0292(4) Uani d . 1 . .
C C7 0.37750(11) 0.8499(2) -0.02774(10) 0.0325(4) Uani d . 1 . .
H H7A 0.4326 0.8623 -0.0429 0.039 Uiso calc R 1 . .
C C8 0.12366(11) 0.8067(2) 0.04287(10) 0.0290(4) Uani d . 1 . .
C C9 0.04176(11) 0.7501(2) -0.01771(10) 0.0332(4) Uani d . 1 . .
H H9A 0.0432 0.7229 -0.0733 0.040 Uiso calc R 1 . .
C C10 -0.04181(11) 0.7333(2) 0.00311(11) 0.0357(4) Uani d . 1 . .
C C11 -0.04208(11) 0.7735(2) 0.08674(11) 0.0357(4) Uani d . 1 . .
H H11A -0.0972 0.7609 0.1017 0.043 Uiso calc R 1 . .
C C12 0.03733(11) 0.8317(2) 0.14839(11) 0.0329(4) Uani d . 1 . .
C C13 0.12016(11) 0.8473(2) 0.12570(10) 0.0300(4) Uani d . 1 . .
H H13A 0.1740 0.8856 0.1667 0.036 Uiso calc R 1 . .
C C14 -0.12950(12) 0.6743(3) -0.06379(13) 0.0489(5) Uani d . 1 . .
H H14A -0.1131 0.6047 -0.1066 0.073 Uiso calc R 1 . .
H H14B -0.1645 0.7753 -0.0906 0.073 Uiso calc R 1 . .
H H14C -0.1668 0.6052 -0.0367 0.073 Uiso calc R 1 . .
C C15 0.03426(13) 0.8813(3) 0.23773(12) 0.0474(5) Uani d . 1 . .
H H15A 0.0840 0.8231 0.2798 0.071 Uiso calc R 1 . .
H H15B -0.0246 0.8462 0.2451 0.071 Uiso calc R 1 . .
H H15C 0.0414 1.0063 0.2451 0.071 Uiso calc R 1 . .
C C16 0.47339(11) 0.7497(2) 0.11903(10) 0.0286(4) Uani d . 1 . .
C C17 0.48839(11) 0.7751(2) 0.20766(10) 0.0294(4) Uani d . 1 . .
H H17A 0.4406 0.8217 0.2270 0.035 Uiso calc R 1 . .
C C18 0.57282(11) 0.7322(2) 0.26727(10) 0.0302(4) Uani d . 1 . .
C C19 0.64405(11) 0.6637(2) 0.23696(11) 0.0321(4) Uani d . 1 . .
H H19A 0.7006 0.6331 0.2763 0.039 Uiso calc R 1 . .
C C20 0.63239(11) 0.6404(2) 0.14940(11) 0.0318(4) Uani d . 1 . .
C C21 0.54670(11) 0.6821(2) 0.09147(10) 0.0310(4) Uani d . 1 . .
H H21A 0.5379 0.6646 0.0329 0.037 Uiso calc R 1 . .
C C22 0.58804(12) 0.7640(3) 0.36219(11) 0.0404(4) Uani d . 1 . .
H H22A 0.5334 0.8179 0.3708 0.061 Uiso calc R 1 . .
H H22B 0.6408 0.8403 0.3837 0.061 Uiso calc R 1 . .
H H22C 0.5996 0.6541 0.3925 0.061 Uiso calc R 1 . .
C C23 0.71275(12) 0.5809(3) 0.11702(12) 0.0437(5) Uani d . 1 . .
H H23A 0.7562 0.5144 0.1612 0.066 Uiso calc R 1 . .
H H23B 0.7437 0.6818 0.1026 0.066 Uiso calc R 1 . .
H H23C 0.6893 0.5088 0.0668 0.066 Uiso calc R 1 . .

loop_
_atom_site_aniso_label
_atom_site_aniso_U_11
_atom_site_aniso_U_22
_atom_site_aniso_U_33
_atom_site_aniso_U_12
_atom_site_aniso_U_13
_atom_site_aniso_U_23
C1 0.0487(11) 0.0466(11) 0.0349(9) -0.0097(9) 0.0141(8) 0.0031(8)
C2 0.0378(9) 0.0300(8) 0.0302(8) -0.0042(7) 0.0115(7) -0.0003(7)
C3 0.0308(9) 0.0306(8) 0.0315(8) -0.0005(7) 0.0057(7) 0.0018(7)
C4 0.0273(8) 0.0286(8) 0.0319(8) -0.0007(6) 0.0086(7) -0.0009(7)
C5 0.0276(8) 0.0325(8) 0.0279(8) -0.0004(7) 0.0097(7) 0.0009(6)
C6 0.0283(8) 0.0296(8) 0.0311(8) -0.0014(6) 0.0107(7) -0.0030(7)
C7 0.0313(9) 0.0340(9) 0.0355(9) -0.0052(7) 0.0150(7) -0.0025(7)
C8 0.0249(8) 0.0290(8) 0.0321(8) 0.0024(6) 0.0065(7) 0.0045(6)
C9 0.0288(9) 0.0364(9) 0.0321(9) 0.0005(7) 0.0054(7) 0.0021(7)
C10 0.0264(9) 0.0331(9) 0.0432(10) 0.0004(7) 0.0033(7) 0.0064(7)
C11 0.0237(8) 0.0372(9) 0.0482(10) 0.0023(7) 0.0135(7) 0.0081(8)
C12 0.0286(8) 0.0336(9) 0.0381(9) 0.0046(7) 0.0121(7) 0.0058(7)
C13 0.0236(8) 0.0322(9) 0.0324(8) 0.0005(6) 0.0054(6) 0.0022(7)
C14 0.0313(10) 0.0518(12) 0.0549(12) -0.0053(8) -0.0013(8) 0.0052(9)
C15 0.0397(10) 0.0610(13) 0.0465(11) 0.0018(9) 0.0208(9) -0.0012(9)
C16 0.0245(8) 0.0300(8) 0.0333(8) -0.0033(6) 0.0118(7) -0.0002(7)
C17 0.0253(8) 0.0317(8) 0.0349(9) -0.0007(6) 0.0148(7) 0.0000(7)
C18 0.0274(8) 0.0311(8) 0.0336(9) -0.0031(6) 0.0110(7) 0.0016(7)
C19 0.0244(8) 0.0316(9) 0.0398(9) -0.0001(6) 0.0084(7) 0.0040(7)
C20 0.0263(8) 0.0280(8) 0.0445(10) -0.0019(6) 0.0155(7) -0.0024(7)
C21 0.0289(8) 0.0340(9) 0.0331(8) -0.0042(7) 0.0138(7) -0.0043(7)
C22 0.0355(10) 0.0521(11) 0.0337(9) 0.0029(8) 0.0104(8) 0.0038(8)
C23 0.0314(9) 0.0490(11) 0.0554(11) 0.0032(8) 0.0198(8) -0.0073(9)

loop_
_atom_type_symbol
_atom_type_description
_atom_type_scat_dispersion_real
_atom_type_scat_dispersion_imag
_atom_type_scat_source
C C 0.0033 0.0016 'International Tables Vol C Tables 4.2.6.8 and 6.1.1.4'
H H 0.0000 0.0000 'International Tables Vol C Tables 4.2.6.8 and 6.1.1.4'

loop_
_geom_angle_atom_site_label_1
_geom_angle_atom_site_label_2
_geom_angle_atom_site_label_3
_geom_angle_site_symmetry_1
_geom_angle_site_symmetry_3
_geom_angle
_geom_angle_publ_flag
C2 C1 H1A . . 109.5 ?
C2 C1 H1B . . 109.5 ?
H1A C1 H1B . . 109.5 ?
C2 C1 H1C . . 109.5 ?
H1A C1 H1C . . 109.5 ?
H1B C1 H1C . . 109.5 ?
C7 C2 C3 . . 118.56(14) ?
C7 C2 C1 . . 120.78(15) ?
C3 C2 C1 . . 120.60(15) ?
C2 C3 C4 . . 121.76(15) ?
C2 C3 H3A . . 119.1 ?
C4 C3 H3A . . 119.1 ?
C3 C4 C5 . . 118.18(14) ?
C3 C4 C8 . . 120.59(14) ?
C5 C4 C8 . . 121.21(14) ?
C6 C5 C4 . . 121.59(14) ?
C6 C5 H5A . . 119.2 ?
C4 C5 H5A . . 119.2 ?
C5 C6 C7 . . 118.08(14) ?
C5 C6 C16 . . 121.04(14) ?
C7 C6 C16 . . 120.86(14) ?
C2 C7 C6 . . 121.78(14) ?
C2 C7 H7A . . 119.1 ?
C6 C7 H7A . . 119.1 ?
C13 C8 C9 . . 118.38(14) ?
C13 C8 C4 . . 121.21(14) ?
C9 C8 C4 . . 120.41(14) ?
C10 C9 C8 . . 121.59(15) ?
C10 C9 H9A . . 119.2 ?
C8 C9 H9A . . 119.2 ?
C11 C10 C9 . . 118.20(15) ?
C11 C10 C14 . . 121.26(16) ?
C9 C10 C14 . . 120.54(16) ?
C12 C11 C10 . . 121.97(15) ?
C12 C11 H11A . . 119.0 ?
C10 C11 H11A . . 119.0 ?
C11 C12 C13 . . 118.58(15) ?
C11 C12 C15 . . 120.93(15) ?
C13 C12 C15 . . 120.48(15) ?
C8 C13 C12 . . 121.27(15) ?
C8 C13 H13A . . 119.4 ?
C12 C13 H13A . . 119.4 ?
C10 C14 H14A . . 109.5 ?
C10 C14 H14B . . 109.5 ?
H14A C14 H14B . . 109.5 ?
C10 C14 H14C . . 109.5 ?
H14A C14 H14C . . 109.5 ?
H14B C14 H14C . . 109.5 ?
C12 C15 H15A . . 109.5 ?
C12 C15 H15B . . 109.5 ?
H15A C15 H15B . . 109.5 ?
C12 C15 H15C . . 109.5 ?
H15A C15 H15C . . 109.5 ?
H15B C15 H15C . . 109.5 ?
C21 C16 C17 . . 118.10(14) ?
C21 C16 C6 . . 120.92(14) ?
C17 C16 C6 . . 120.97(14) ?
C18 C17 C16 . . 121.62(14) ?
C18 C17 H17A . . 119.2 ?
C16 C17 H17A . . 119.2 ?
C17 C18 C19 . . 118.39(15) ?
C17 C18 C22 . . 120.69(14) ?
C19 C18 C22 . . 120.90(15) ?
C20 C19 C18 . . 121.59(15) ?
C20 C19 H19A . . 119.2 ?
C18 C19 H19A . . 119.2 ?
C21 C20 C19 . . 118.64(14) ?
C21 C20 C23 . . 120.27(15) ?
C19 C20 C23 . . 121.00(15) ?
C20 C21 C16 . . 121.63(15) ?
C20 C21 H21A . . 119.2 ?
C16 C21 H21A . . 119.2 ?
C18 C22 H22A . . 109.5 ?
C18 C22 H22B . . 109.5 ?
H22A C22 H22B . . 109.5 ?
C18 C22 H22C . . 109.5 ?
H22A C22 H22C . . 109.5 ?
H22B C22 H22C . . 109.5 ?
C20 C23 H23A . . 109.5 ?
C20 C23 H23B . . 109.5 ?
H23A C23 H23B . . 109.5 ?
C20 C23 H23C . . 109.5 ?
H23A C23 H23C . . 109.5 ?
H23B C23 H23C . . 109.5 ?

loop_
_geom_bond_atom_site_label_1
_geom_bond_atom_site_label_2
_geom_bond_site_symmetry_2
_geom_bond_distance
_geom_bond_publ_flag
C1 C2 . 1.509(2) ?
C1 H1A . 0.9600 ?
C1 H1B . 0.9600 ?
C1 H1C . 0.9600 ?
C2 C7 . 1.387(2) ?
C2 C3 . 1.393(2) ?
C3 C4 . 1.396(2) ?
C3 H3A . 0.9300 ?
C4 C5 . 1.399(2) ?
C4 C8 . 1.492(2) ?
C5 C6 . 1.399(2) ?
C5 H5A . 0.9300 ?
C6 C7 . 1.401(2) ?
C6 C16 . 1.489(2) ?
C7 H7A . 0.9300 ?
C8 C13 . 1.393(2) ?
C8 C9 . 1.398(2) ?
C9 C10 . 1.392(2) ?
C9 H9A . 0.9300 ?
C10 C11 . 1.391(2) ?
C10 C14 . 1.508(2) ?
C11 C12 . 1.385(2) ?
C11 H11A . 0.9300 ?
C12 C13 . 1.396(2) ?
C12 C15 . 1.510(2) ?
C13 H13A . 0.9300 ?
C14 H14A . 0.9600 ?
C14 H14B . 0.9600 ?
C14 H14C . 0.9600 ?
C15 H15A . 0.9600 ?
C15 H15B . 0.9600 ?
C15 H15C . 0.9600 ?
C16 C21 . 1.397(2) ?
C16 C17 . 1.401(2) ?
C17 C18 . 1.388(2) ?
C17 H17A . 0.9300 ?
C18 C19 . 1.397(2) ?
C18 C22 . 1.508(2) ?
C19 C20 . 1.390(2) ?
C19 H19A . 0.9300 ?
C20 C21 . 1.388(2) ?
C20 C23 . 1.513(2) ?
C21 H21A . 0.9300 ?
C22 H22A . 0.9600 ?
C22 H22B . 0.9600 ?
C22 H22C . 0.9600 ?
C23 H23A . 0.9600 ?
C23 H23B . 0.9600 ?
C23 H23C . 0.9600 ?

loop_
_geom_torsion_atom_site_label_1
_geom_torsion_atom_site_label_2
_geom_torsion_atom_site_label_3
_geom_torsion_atom_site_label_4
_geom_torsion_site_symmetry_1
_geom_torsion_site_symmetry_2
_geom_torsion_site_symmetry_3
_geom_torsion_site_symmetry_4
_geom_torsion
_geom_torsion_publ_flag
C7 C2 C3 C4 . . . . -1.9(2) ?
C1 C2 C3 C4 . . . . 175.21(15) ?
C2 C3 C4 C5 . . . . -0.3(2) ?
C2 C3 C4 C8 . . . . -178.69(15) ?
C3 C4 C5 C6 . . . . 1.7(2) ?
C8 C4 C5 C6 . . . . -179.86(14) ?
C4 C5 C6 C7 . . . . -1.0(2) ?
C4 C5 C6 C16 . . . . -179.49(14) ?
C3 C2 C7 C6 . . . . 2.6(2) ?
C1 C2 C7 C6 . . . . -174.43(15) ?
C5 C6 C7 C2 . . . . -1.3(2) ?
C16 C6 C7 C2 . . . . 177.26(15) ?
C3 C4 C8 C13 . . . . -145.64(16) ?
C5 C4 C8 C13 . . . . 36.0(2) ?
C3 C4 C8 C9 . . . . 34.7(2) ?
C5 C4 C8 C9 . . . . -143.73(16) ?
C13 C8 C9 C10 . . . . -0.2(2) ?
C4 C8 C9 C10 . . . . 179.53(15) ?
C8 C9 C10 C11 . . . . -0.5(2) ?
C8 C9 C10 C14 . . . . 179.17(16) ?
C9 C10 C11 C12 . . . . 1.1(2) ?
C14 C10 C11 C12 . . . . -178.51(16) ?
C10 C11 C12 C13 . . . . -1.1(2) ?
C10 C11 C12 C15 . . . . 177.55(17) ?
C9 C8 C13 C12 . . . . 0.2(2) ?
C4 C8 C13 C12 . . . . -179.50(15) ?
C11 C12 C13 C8 . . . . 0.4(2) ?
C15 C12 C13 C8 . . . . -178.23(16) ?
C5 C6 C16 C21 . . . . 148.88(16) ?
C7 C6 C16 C21 . . . . -29.6(2) ?
C5 C6 C16 C17 . . . . -31.8(2) ?
C7 C6 C16 C17 . . . . 149.78(15) ?
C21 C16 C17 C18 . . . . -1.0(2) ?
C6 C16 C17 C18 . . . . 179.61(14) ?
C16 C17 C18 C19 . . . . 0.6(2) ?
C16 C17 C18 C22 . . . . 178.76(15) ?
C17 C18 C19 C20 . . . . 0.8(2) ?
C22 C18 C19 C20 . . . . -177.33(15) ?
C18 C19 C20 C21 . . . . -1.8(2) ?
C18 C19 C20 C23 . . . . 174.69(16) ?
C19 C20 C21 C16 . . . . 1.3(2) ?
C23 C20 C21 C16 . . . . -175.17(16) ?
C17 C16 C21 C20 . . . . 0.0(2) ?
C6 C16 C21 C20 . . . . 179.43(15) ?

loop_
_cod_related_entry_id
_cod_related_entry_database
_cod_related_entry_code
1 ChemSpider 24745382
